data_7061416
loop_
_publ_author_name
'Jin, Liang'
'Ying, Jun'
'Zhang, Yanping'
'Sun, Chenxi'
'Tian, Aixiang'
'Wang, Xiuli'

_publ_section_title
;
 A series of polyoxometalate compounds by tuning N sites and numbers of
 ligands: syntheses, characterization and electrochemical sensing, and
 photocatalytic and supercapacitor properties
;
_journal_issue 18
_journal_name_full 'New Journal of Chemistry'
_journal_page_first 8422
_journal_page_last 8432
_journal_paper_doi 10.1039/D2NJ00674J
_journal_volume 46
_journal_year 2022
_chemical_formula_moiety 'C13 H26 Cr Mo6 N5 Ni O26, 4.5(H2 O)'
_chemical_formula_sum 'C13 H35 Cr Mo6 N5 Ni O30.5'
_chemical_formula_weight 1435.81
_space_group_crystal_system triclinic
_space_group_IT_number 2
_space_group_name_Hall '-P 1'
_space_group_name_H-M_alt 'P -1'
_atom_sites_solution_hydrogens mixed
_atom_sites_solution_primary dual
_audit_block_doi 10.5517/ccdc.csd.cc28wgtg
_audit_creation_date 2022-03-19
_audit_creation_method
;
Olex2 1.5
(compiled 2021.11.18 svn.ra9532c28 for OlexSys, GUI svn.r6429)
;
_audit_update_record
;
2022-03-25 deposited with the CCDC.	2022-03-31 downloaded from the CCDC.
;
_cell_angle_alpha 104.7480(10)
_cell_angle_beta 117.5640(10)
_cell_angle_gamma 92.4810(10)
_cell_formula_units_Z 2
_cell_length_a 12.5532(5)
_cell_length_b 13.0752(5)
_cell_length_c 13.5524(6)
_cell_measurement_reflns_used 4695
_cell_measurement_temperature 273.15
_cell_measurement_theta_max 28.277
_cell_measurement_theta_min 2.328
_cell_volume 1873.01(13)
_computing_cell_refinement 'SAINT v8.34A (Bruker, 2013)'
_computing_data_collection 'SAINT v8.34A (Bruker, 2013)'
_computing_data_reduction 'SAINT v8.34A (Bruker, 2013)'
_computing_molecular_graphics 'Olex2 1.5 (Dolomanov et al., 2009)'
_computing_publication_material 'Olex2 1.5 (Dolomanov et al., 2009)'
_computing_structure_refinement 'SHELXL 2018/3 (Sheldrick, 2015)'
_computing_structure_solution 'SHELXT 2014/5 (Sheldrick, 2014)'
_diffrn_ambient_temperature 273.15
_diffrn_measured_fraction_theta_full 0.998
_diffrn_measured_fraction_theta_max 0.991
_diffrn_measurement_device_type 'Bruker APEX-II CCD'
_diffrn_measurement_method '\f and \w scans'
_diffrn_radiation_monochromator graphite
_diffrn_radiation_type MoK\a
_diffrn_radiation_wavelength 0.71073
_diffrn_reflns_av_R_equivalents 0.0211
_diffrn_reflns_av_unetI/netI 0.0470
_diffrn_reflns_Laue_measured_fraction_full 0.998
_diffrn_reflns_Laue_measured_fraction_max 0.991
_diffrn_reflns_limit_h_max 16
_diffrn_reflns_limit_h_min -16
_diffrn_reflns_limit_k_max 17
_diffrn_reflns_limit_k_min -17
_diffrn_reflns_limit_l_max 8
_diffrn_reflns_limit_l_min -18
_diffrn_reflns_number 13874
_diffrn_reflns_point_group_measured_fraction_full 0.998
_diffrn_reflns_point_group_measured_fraction_max 0.991
_diffrn_reflns_theta_full 25.242
_diffrn_reflns_theta_max 28.281
_diffrn_reflns_theta_min 1.842
_diffrn_source_current 30.0
_diffrn_source_power 1.2
_diffrn_source_voltage 40.0
_diffrn_standards_number 0
_exptl_absorpt_coefficient_mu 2.820
_exptl_absorpt_correction_T_max 0.7457
_exptl_absorpt_correction_T_min 0.6588
_exptl_absorpt_correction_type multi-scan
_exptl_absorpt_process_details
;
SADABS-2014/5 (Bruker,2014/5) was used for absorption correction.
wR2(int) was 0.0485 before and 0.0283 after correction.
The Ratio of minimum to maximum transmission is 0.8835.
The \l/2 correction factor is 0.00150.
;
_exptl_crystal_colour colourless
_exptl_crystal_colour_primary colourless
_exptl_crystal_density_diffrn 2.546
_exptl_crystal_description block
_exptl_crystal_F_000 1392
_refine_diff_density_max 1.469
_refine_diff_density_min -1.114
_refine_diff_density_rms 0.150
_refine_ls_extinction_method none
_refine_ls_goodness_of_fit_ref 1.017
_refine_ls_hydrogen_treatment constr
_refine_ls_matrix_type full
_refine_ls_number_parameters 526
_refine_ls_number_reflns 9216
_refine_ls_number_restraints 6
_refine_ls_restrained_S_all 1.024
_refine_ls_R_factor_all 0.0546
_refine_ls_R_factor_gt 0.0351
_refine_ls_shift/su_max 0.003
_refine_ls_shift/su_mean 0.000
_refine_ls_structure_factor_coef Fsqd
_refine_ls_weighting_details 'w=1/[\s^2^(Fo^2^)+(0.0373P)^2^+2.0840P] where P=(Fo^2^+2Fc^2^)/3'
_refine_ls_weighting_scheme calc
_refine_ls_wR_factor_gt 0.0765
_refine_ls_wR_factor_ref 0.0844
_reflns_Friedel_coverage 0.000
_reflns_number_gt 7070
_reflns_number_total 9216
_reflns_threshold_expression 'I > 2\s(I)'
_cod_data_source_file d2nj00674j2.cif
_cod_data_source_block 4
_cod_depositor_comments 'Adding full bibliography for 7061415--7061421.cif.'
_cod_original_formula_sum 'C13 H35 Cr Mo6 N5 Ni O30.50'
_cod_database_code 7061416
_shelx_shelxl_version_number 2018/3
_shelx_space_group_comment
;
The symmetry employed for this shelxl refinement is uniquely defined
by the following loop, which should always be used as a source of
symmetry information in preference to the above space-group names.
They are only intended as comments.
;
_olex2_refinement_description
;
1. Fixed Uiso
 At 1.2 times of:
  All C(H) groups, All C(H,H) groups, All N(H) groups
 At 1.5 times of:
  All O(H) groups, All O(H,H) groups
2. Uiso/Uaniso restraints and constraints
Uanis(O6W) \\sim Ueq: with sigma of 0.01 and sigma for terminal atoms of 0.02
3. Others
 Fixed Sof: O5W(0.5) H5WA(0.5) H5WB(0.5) O6W(0.5) H6WA(0.5) H6WB(0.5) O7W(0.5)
 H7WA(0.5) H7WB(0.5)
4.a Riding coordinates:
 O1W(H1WA,H1WB), O6(H6), O7(H7), O8(H8), O21(H21), O22(H22), O23(H23),
 O2W(H2WA,H2WB), O3W(H3WA,H3WB), O4W(H4WA,H4WB), O5W(H5WA,H5WB), O6W(H6WA,H6WB),
  O7W(H7WA,H7WB)
4.b Ternary CH refined with riding coordinates:
 N5(H5)
4.c Secondary CH2 refined with riding coordinates:
 C8(H8A,H8B), C9(H9A,H9B), C10(H10A,H10B), C11(H11A,H11B), C12(H12A,H12B),
 C13(H13A,H13B)
4.d Aromatic/amide H refined with riding coordinates:
 C1(H1), C2(H2), C3(H3), C4(H4), C7(H7A)
;
_olex2_submission_special_instructions 'No special instructions were received'

loop_
_space_group_symop_operation_xyz
'x, y, z'
'-x, -y, -z'

loop_
_atom_site_label
_atom_site_type_symbol
_atom_site_fract_x
_atom_site_fract_y
_atom_site_fract_z
_atom_site_U_iso_or_equiv
_atom_site_adp_type
_atom_site_occupancy
_atom_site_site_symmetry_order
_atom_site_calc_flag
_atom_site_refinement_flags_posn
_atom_site_refinement_flags_adp
_atom_site_refinement_flags_occupancy
_atom_site_disorder_assembly
_atom_site_disorder_group
Mo1 Mo 0.42756(4) 1.19350(3) 1.15685(3) 0.01768(9) Uani 1 1 d . . . . .
Mo2 Mo 0.22808(4) 1.07570(3) 0.87159(4) 0.01981(9) Uani 1 1 d . . . . .
Mo3 Mo 0.30777(3) 0.89007(3) 0.71297(3) 0.01695(9) Uani 1 1 d . . . . .
Mo4 Mo 0.23915(3) 0.53392(3) 0.79922(3) 0.01874(9) Uani 1 1 d . . . . .
Mo5 Mo 0.36700(4) 0.33379(3) 0.72325(3) 0.01970(9) Uani 1 1 d . . . . .
Mo6 Mo 0.36152(4) 0.69271(3) 1.07439(4) 0.01784(9) Uani 1 1 d . . . . .
Ni1 Ni 0.13915(5) 0.60890(4) 0.52986(5) 0.01541(12) Uani 1 1 d . . . . .
Cr1 Cr 0.500000 1.000000 1.000000 0.0141(2) Uani 1 2 d S . P . .
Cr2 Cr 0.500000 0.500000 1.000000 0.0140(2) Uani 1 2 d S . P . .
O1 O 0.1688(3) 1.1357(3) 0.7664(3) 0.0355(9) Uani 1 1 d . . . . .
O1W O 0.0516(3) 0.6746(3) 0.3924(3) 0.0353(9) Uani 1 1 d . . . . .
H1WA H 0.033811 0.735913 0.417904 0.053 Uiso 1 1 d R U . . .
H1WB H -0.020079 0.635803 0.339294 0.053 Uiso 1 1 d R U . . .
O2 O 0.1184(3) 1.0626(3) 0.9111(3) 0.0336(9) Uani 1 1 d . . . . .
O3 O 0.3432(3) 1.2018(2) 0.9974(3) 0.0213(7) Uani 1 1 d . . . . .
O4 O 0.3075(3) 1.1816(3) 1.1822(3) 0.0312(8) Uani 1 1 d . . . . .
O5 O 0.4962(3) 1.3262(3) 1.2238(3) 0.0275(8) Uani 1 1 d . . . . .
O6 O 0.5758(3) 1.1475(2) 1.1112(3) 0.0159(6) Uani 1 1 d . . . . .
H6 H 0.607318 1.188659 1.088386 0.024 Uiso 1 1 d R U . . .
O7 O 0.3622(3) 1.0208(2) 1.0300(3) 0.0173(6) Uani 1 1 d . . . . .
H7 H 0.337912 0.969007 1.046300 0.026 Uiso 1 1 d R U . . .
O8 O 0.4019(3) 1.0440(2) 0.8600(3) 0.0166(6) Uani 1 1 d . . . . .
H8 H 0.444060 1.092055 0.853560 0.025 Uiso 1 1 d R U . . .
O9 O 0.2027(3) 0.9285(2) 0.7803(3) 0.0211(7) Uani 1 1 d . . . . .
O10 O 0.2637(3) 0.9549(3) 0.6116(3) 0.0315(8) Uani 1 1 d . . . . .
O11 O 0.4677(3) 0.8757(2) 0.7330(3) 0.0191(7) Uani 1 1 d . . . . .
O12 O 0.3182(3) 0.6762(2) 0.9113(3) 0.0204(7) Uani 1 1 d . . . . .
O13 O 0.1000(3) 0.5268(3) 0.7923(3) 0.0332(9) Uani 1 1 d . . . . .
O14 O 0.3391(3) 0.3682(3) 0.6019(3) 0.0332(9) Uani 1 1 d . . . . .
O15 O 0.2219(3) 0.5639(3) 0.6769(3) 0.0240(7) Uani 1 1 d . . . . .
O16 O 0.2347(3) 0.3813(3) 0.7486(3) 0.0236(7) Uani 1 1 d . . . . .
O17 O 0.3200(3) 0.1983(3) 0.6740(3) 0.0368(9) Uani 1 1 d . . . . .
O18 O 0.5436(3) 0.3424(3) 0.7885(3) 0.0218(7) Uani 1 1 d . . . . .
O19 O 0.4097(3) 0.8302(3) 1.1193(3) 0.0272(8) Uani 1 1 d . . . . .
O20 O 0.2206(3) 0.6737(3) 1.0631(3) 0.0299(8) Uani 1 1 d . . . . .
O21 O 0.4324(3) 0.5122(2) 0.8421(3) 0.0164(6) Uani 1 1 d . . . . .
H21 H 0.479230 0.555795 0.835718 0.025 Uiso 1 1 d R U . . .
O22 O 0.5458(3) 0.6573(2) 1.0809(3) 0.0177(6) Uani 1 1 d . . . . .
H22 H 0.582907 0.692338 1.057294 0.027 Uiso 1 1 d R U . . .
O23 O 0.3369(3) 0.5168(2) 0.9808(3) 0.0169(6) Uani 1 1 d . . . . .
H23 H 0.306107 0.469851 0.998477 0.025 Uiso 1 1 d R U . . .
O24 O 0.3751(5) -0.1178(4) 0.3794(4) 0.0578(13) Uani 1 1 d . . . . .
O25 O 0.2309(3) 0.7592(3) 0.6348(3) 0.0231(7) Uani 1 1 d . . . . .
N1 N 0.2651(4) 0.5753(3) 0.4720(4) 0.0228(9) Uani 1 1 d . . . . .
N2 N 0.0767(3) 0.4488(3) 0.4377(3) 0.0174(8) Uani 1 1 d . . . . .
N3 N -0.0040(3) 0.3681(3) 0.4280(3) 0.0201(8) Uani 1 1 d . . . . .
N4 N 0.1100(4) 0.2962(3) 0.3583(4) 0.0229(9) Uani 1 1 d . . . . .
N5 N 0.2155(4) 0.0310(3) 0.3154(4) 0.0316(10) Uani 1 1 d . . . . .
H5 H 0.188729 0.014960 0.231807 0.038 Uiso 1 1 calc R U . . .
C1 C 0.3513(5) 0.6482(4) 0.4831(5) 0.0303(12) Uani 1 1 d . . . . .
H1 H 0.367596 0.717876 0.532213 0.036 Uiso 1 1 calc R U . . .
C2 C 0.4166(5) 0.6248(5) 0.4254(6) 0.0406(15) Uani 1 1 d . . . . .
H2 H 0.474754 0.677935 0.434092 0.049 Uiso 1 1 calc R U . . .
C3 C 0.3951(6) 0.5215(5) 0.3545(6) 0.0463(16) Uani 1 1 d . . . . .
H3 H 0.439340 0.503523 0.315388 0.056 Uiso 1 1 calc R U . . .
C4 C 0.3073(5) 0.4451(4) 0.3422(5) 0.0318(12) Uani 1 1 d . . . . .
H4 H 0.290470 0.374815 0.294021 0.038 Uiso 1 1 calc R U . . .
C5 C 0.2449(4) 0.4744(4) 0.4023(4) 0.0202(9) Uani 1 1 d . . . . .
C6 C 0.1451(4) 0.4045(3) 0.3966(4) 0.0173(9) Uani 1 1 d . . . . .
C7 C 0.0172(5) 0.2780(4) 0.3794(5) 0.0288(12) Uani 1 1 d . . . . .
H7A H -0.025841 0.210245 0.361605 0.035 Uiso 1 1 calc R U . . .
C8 C 0.1683(6) 0.2143(4) 0.3174(6) 0.0375(14) Uani 1 1 d . . . . .
H8A H 0.255226 0.241803 0.354182 0.045 Uiso 1 1 calc R U . . .
H8B H 0.133985 0.197286 0.233383 0.045 Uiso 1 1 calc R U . . .
C9 C 0.1487(5) 0.1139(4) 0.3468(6) 0.0378(14) Uani 1 1 d . . . . .
H9A H 0.176426 0.132615 0.429970 0.045 Uiso 1 1 calc R U . . .
H9B H 0.061888 0.083776 0.304991 0.045 Uiso 1 1 calc R U . . .
C10 C 0.3500(5) 0.0638(5) 0.3812(5) 0.0391(14) Uani 1 1 d . . . . .
H10A H 0.377903 0.086114 0.464550 0.047 Uiso 1 1 calc R U . . .
H10B H 0.373905 0.124703 0.362424 0.047 Uiso 1 1 calc R U . . .
C11 C 0.4091(6) -0.0275(5) 0.3513(6) 0.0492(17) Uani 1 1 d . . . . .
H11A H 0.383548 -0.048267 0.268425 0.059 Uiso 1 1 calc R U . . .
H11B H 0.497374 -0.004705 0.394838 0.059 Uiso 1 1 calc R U . . .
C12 C 0.2499(6) -0.1551(5) 0.3128(7) 0.0518(17) Uani 1 1 d . . . . .
H12A H 0.228834 -0.217444 0.331147 0.062 Uiso 1 1 calc R U . . .
H12B H 0.226796 -0.177737 0.230508 0.062 Uiso 1 1 calc R U . . .
C13 C 0.1778(6) -0.0694(5) 0.3349(6) 0.0453(15) Uani 1 1 d . . . . .
H13A H 0.090936 -0.096584 0.282426 0.054 Uiso 1 1 calc R U . . .
H13B H 0.192721 -0.052874 0.414691 0.054 Uiso 1 1 calc R U . . .
O2W O 0.0312(5) 1.1222(7) 0.5267(5) 0.124(3) Uani 1 1 d . . . . .
H2WA H 0.093916 1.109754 0.581001 0.186 Uiso 1 1 d R U . . .
H2WB H -0.028014 1.077345 0.514531 0.186 Uiso 1 1 d R U . . .
O3W O 0.7950(6) 0.6266(4) 0.9912(7) 0.108(3) Uani 1 1 d . . . . .
H3WA H 0.872692 0.637047 1.026977 0.162 Uiso 1 1 d R U . . .
H3WB H 0.775122 0.687377 1.017617 0.162 Uiso 1 1 d R U . . .
O4W O 0.1380(5) 0.9610(4) 1.0816(4) 0.0820(18) Uani 1 1 d . . . . .
H4WA H 0.056996 0.943115 1.051870 0.123 Uiso 1 1 d R U . . .
H4WB H 0.141476 1.002074 1.043121 0.123 Uiso 1 1 d R U . . .
O5W O 0.1098(11) 0.8072(9) 0.8851(10) 0.084(4) Uani 0.5 1 d . . P . .
H5WA H 0.151106 0.757234 0.895503 0.126 Uiso 0.5 1 d R U P . .
H5WB H 0.149216 0.850794 0.871133 0.126 Uiso 0.5 1 d R U P . .
O6W O -0.0209(12) 0.7193(16) 0.9311(14) 0.156(6) Uani 0.5 1 d . U P . .
H6WA H 0.047248 0.706157 0.937173 0.234 Uiso 0.5 1 d R U P . .
H6WB H 0.003878 0.772737 0.994983 0.234 Uiso 0.5 1 d R U P . .
O7W O 0.0606(9) -0.4000(10) 0.1613(11) 0.098(4) Uani 0.5 1 d . . P . .
H7WA H 0.066832 -0.464061 0.166315 0.146 Uiso 0.5 1 d R U P . .
H7WB H 0.095572 -0.386311 0.123265 0.146 Uiso 0.5 1 d R U P . .

loop_
_atom_site_aniso_label
_atom_site_aniso_U_11
_atom_site_aniso_U_22
_atom_site_aniso_U_33
_atom_site_aniso_U_23
_atom_site_aniso_U_13
_atom_site_aniso_U_12
Mo1 0.0212(2) 0.01357(19) 0.0185(2) -0.00059(16) 0.01291(17) 0.00128(15)
Mo2 0.01911(19) 0.0196(2) 0.0190(2) 0.00287(17) 0.00949(17) 0.00409(15)
Mo3 0.02048(19) 0.01194(19) 0.01328(19) -0.00081(15) 0.00698(16) -0.00178(15)
Mo4 0.01658(19) 0.0212(2) 0.01492(19) 0.00366(16) 0.00610(16) 0.00189(15)
Mo5 0.0223(2) 0.0168(2) 0.0154(2) 0.00035(16) 0.00841(16) -0.00132(15)
Mo6 0.02081(19) 0.01472(19) 0.0196(2) 0.00290(16) 0.01246(17) 0.00291(15)
Ni1 0.0172(3) 0.0123(3) 0.0149(3) -0.0005(2) 0.0091(2) -0.0003(2)
Cr1 0.0155(5) 0.0112(5) 0.0126(5) -0.0004(4) 0.0068(4) 0.0006(4)
Cr2 0.0157(5) 0.0119(5) 0.0130(5) 0.0021(4) 0.0067(4) 0.0016(4)
O1 0.040(2) 0.036(2) 0.031(2) 0.0137(18) 0.0152(18) 0.0125(17)
O1W 0.041(2) 0.027(2) 0.030(2) 0.0078(17) 0.0122(18) 0.0004(17)
O2 0.0283(19) 0.042(2) 0.032(2) 0.0065(18) 0.0190(17) 0.0075(17)
O3 0.0267(17) 0.0139(16) 0.0210(17) 0.0010(14) 0.0122(14) 0.0035(13)
O4 0.0304(19) 0.034(2) 0.035(2) 0.0033(17) 0.0246(17) 0.0057(16)
O5 0.0345(19) 0.0182(18) 0.0286(19) -0.0008(15) 0.0188(16) 0.0006(14)
O6 0.0203(15) 0.0127(15) 0.0142(15) 0.0012(13) 0.0100(13) -0.0024(12)
O7 0.0215(15) 0.0137(15) 0.0174(16) 0.0025(13) 0.0116(13) -0.0006(12)
O8 0.0186(15) 0.0114(15) 0.0162(16) -0.0003(13) 0.0085(13) -0.0018(12)
O9 0.0181(15) 0.0180(17) 0.0216(17) -0.0007(14) 0.0091(14) -0.0014(13)
O10 0.044(2) 0.029(2) 0.0200(19) 0.0104(16) 0.0128(17) 0.0045(16)
O11 0.0238(16) 0.0168(16) 0.0162(16) 0.0000(13) 0.0123(14) 0.0005(13)
O12 0.0242(16) 0.0199(17) 0.0174(16) 0.0055(14) 0.0107(14) 0.0033(13)
O13 0.0198(17) 0.044(2) 0.029(2) 0.0057(18) 0.0097(16) 0.0020(16)
O14 0.0306(19) 0.045(2) 0.0227(19) 0.0100(18) 0.0121(16) 0.0077(17)
O15 0.0266(17) 0.0250(18) 0.0161(17) 0.0049(14) 0.0078(14) 0.0053(14)
O16 0.0221(16) 0.0186(17) 0.0251(18) 0.0026(14) 0.0102(15) -0.0027(13)
O17 0.042(2) 0.0204(19) 0.044(2) -0.0020(17) 0.0242(19) -0.0023(16)
O18 0.0260(17) 0.0254(18) 0.0171(17) 0.0053(14) 0.0134(14) 0.0069(14)
O19 0.0366(19) 0.0186(18) 0.031(2) 0.0049(15) 0.0214(17) 0.0034(15)
O20 0.0249(18) 0.031(2) 0.037(2) 0.0075(17) 0.0185(17) 0.0074(15)
O21 0.0144(14) 0.0150(15) 0.0157(16) 0.0017(13) 0.0060(13) -0.0014(12)
O22 0.0218(16) 0.0142(16) 0.0185(16) 0.0026(13) 0.0125(14) 0.0004(12)
O23 0.0175(15) 0.0164(16) 0.0166(16) 0.0044(13) 0.0087(13) -0.0002(12)
O24 0.071(3) 0.049(3) 0.061(3) 0.025(3) 0.033(3) 0.033(3)
O25 0.0224(16) 0.0175(17) 0.0226(18) -0.0040(14) 0.0114(14) -0.0033(13)
N1 0.025(2) 0.019(2) 0.023(2) 0.0007(17) 0.0139(18) 0.0025(16)
N2 0.0159(18) 0.0162(19) 0.0176(19) 0.0013(15) 0.0084(16) 0.0018(14)
N3 0.0223(19) 0.0139(19) 0.025(2) 0.0013(16) 0.0153(17) -0.0006(15)
N4 0.027(2) 0.0138(19) 0.036(2) 0.0015(17) 0.0247(19) 0.0042(16)
N5 0.045(3) 0.029(2) 0.027(2) 0.010(2) 0.021(2) 0.019(2)
C1 0.032(3) 0.023(3) 0.035(3) -0.002(2) 0.022(2) -0.006(2)
C2 0.047(3) 0.028(3) 0.059(4) 0.002(3) 0.043(3) -0.004(3)
C3 0.058(4) 0.034(3) 0.067(4) 0.004(3) 0.054(4) 0.001(3)
C4 0.043(3) 0.021(3) 0.042(3) 0.002(2) 0.034(3) 0.004(2)
C5 0.025(2) 0.020(2) 0.018(2) 0.0066(19) 0.012(2) 0.0035(19)
C6 0.020(2) 0.014(2) 0.020(2) 0.0022(18) 0.0121(19) 0.0040(17)
C7 0.032(3) 0.015(2) 0.043(3) -0.001(2) 0.027(3) -0.001(2)
C8 0.051(3) 0.021(3) 0.057(4) 0.007(3) 0.042(3) 0.011(2)
C9 0.044(3) 0.030(3) 0.048(4) 0.008(3) 0.032(3) 0.010(3)
C10 0.044(3) 0.036(3) 0.041(3) 0.016(3) 0.022(3) 0.009(3)
C11 0.056(4) 0.055(4) 0.046(4) 0.019(3) 0.029(3) 0.030(3)
C12 0.063(4) 0.036(4) 0.059(5) 0.016(3) 0.031(4) 0.015(3)
C13 0.061(4) 0.039(4) 0.040(4) 0.015(3) 0.026(3) 0.009(3)
O2W 0.061(4) 0.238(9) 0.070(4) 0.093(6) 0.009(3) 0.001(5)
O3W 0.148(6) 0.061(4) 0.222(8) 0.083(5) 0.153(6) 0.053(4)
O4W 0.104(5) 0.081(4) 0.044(3) 0.025(3) 0.023(3) -0.005(3)
O5W 0.095(9) 0.079(8) 0.072(8) 0.025(7) 0.033(7) 0.032(7)
O6W 0.074(8) 0.327(17) 0.113(10) 0.121(11) 0.051(7) 0.105(10)
O7W 0.071(7) 0.120(11) 0.125(11) 0.057(9) 0.061(8) -0.023(7)

loop_
_atom_type_symbol
_atom_type_description
_atom_type_scat_dispersion_real
_atom_type_scat_dispersion_imag
_atom_type_scat_source
C C 0.0033 0.0016 'International Tables Vol C Tables 4.2.6.8 and 6.1.1.4'
H H 0.0000 0.0000 'International Tables Vol C Tables 4.2.6.8 and 6.1.1.4'
Cr Cr 0.3209 0.6236 'International Tables Vol C Tables 4.2.6.8 and 6.1.1.4'
Mo Mo -1.6832 0.6857 'International Tables Vol C Tables 4.2.6.8 and 6.1.1.4'
N N 0.0061 0.0033 'International Tables Vol C Tables 4.2.6.8 and 6.1.1.4'
Ni Ni 0.3393 1.1124 'International Tables Vol C Tables 4.2.6.8 and 6.1.1.4'
O O 0.0106 0.0060 'International Tables Vol C Tables 4.2.6.8 and 6.1.1.4'

loop_
_geom_angle_atom_site_label_1
_geom_angle_atom_site_label_2
_geom_angle_atom_site_label_3
_geom_angle
_geom_angle_site_symmetry_1
_geom_angle_site_symmetry_3
_geom_angle_publ_flag
O3 Mo1 O6 83.44(12) . . ?
O3 Mo1 O7 72.07(12) . . ?
O4 Mo1 O3 100.33(16) . . ?
O4 Mo1 O5 105.10(17) . . ?
O4 Mo1 O6 160.30(14) . . ?
O4 Mo1 O7 91.39(15) . . ?
O4 Mo1 O11 97.10(15) . 2_677 ?
O5 Mo1 O3 96.42(15) . . ?
O5 Mo1 O6 93.57(14) . . ?
O5 Mo1 O7 161.55(14) . . ?
O5 Mo1 O11 103.03(15) . 2_677 ?
O6 Mo1 O7 71.23(10) . . ?
O11 Mo1 O3 149.44(13) 2_677 . ?
O11 Mo1 O6 72.13(12) 2_677 . ?
O11 Mo1 O7 82.65(12) 2_677 . ?
O1 Mo2 O2 104.62(18) . . ?
O1 Mo2 O3 97.18(17) . . ?
O1 Mo2 O7 163.78(15) . . ?
O1 Mo2 O8 98.04(15) . . ?
O1 Mo2 O9 101.51(17) . . ?
O2 Mo2 O3 101.66(16) . . ?
O2 Mo2 O7 89.05(14) . . ?
O2 Mo2 O8 156.58(15) . . ?
O2 Mo2 O9 98.95(16) . . ?
O3 Mo2 O7 71.08(12) . . ?
O3 Mo2 O8 81.02(12) . . ?
O8 Mo2 O7 69.62(10) . . ?
O9 Mo2 O3 147.58(13) . . ?
O9 Mo2 O7 84.59(12) . . ?
O9 Mo2 O8 70.37(11) . . ?
O8 Mo3 O6 70.34(10) . 2_677 ?
O9 Mo3 O6 82.59(12) . 2_677 ?
O9 Mo3 O8 71.79(12) . . ?
O10 Mo3 O6 159.93(14) . 2_677 ?
O10 Mo3 O8 92.18(15) . . ?
O10 Mo3 O9 101.71(16) . . ?
O10 Mo3 O11 98.87(16) . . ?
O10 Mo3 O25 104.37(17) . . ?
O11 Mo3 O6 70.82(12) . 2_677 ?
O11 Mo3 O8 85.62(12) . . ?
O11 Mo3 O9 149.79(13) . . ?
O25 Mo3 O6 94.57(13) . 2_677 ?
O25 Mo3 O8 161.21(14) . . ?
O25 Mo3 O9 95.78(14) . . ?
O25 Mo3 O11 100.27(14) . . ?
O12 Mo4 O21 84.26(12) . . ?
O12 Mo4 O23 71.68(12) . . ?
O13 Mo4 O12 99.63(16) . . ?
O13 Mo4 O15 106.93(17) . . ?
O13 Mo4 O16 97.45(16) . . ?
O13 Mo4 O21 163.16(15) . . ?
O13 Mo4 O23 94.03(14) . . ?
O15 Mo4 O12 97.88(14) . . ?
O15 Mo4 O16 99.31(15) . . ?
O15 Mo4 O21 88.59(13) . . ?
O15 Mo4 O23 158.07(13) . . ?
O16 Mo4 O12 151.02(13) . . ?
O16 Mo4 O21 73.06(12) . . ?
O16 Mo4 O23 83.95(13) . . ?
O23 Mo4 O21 71.50(11) . . ?
O14 Mo5 O16 101.34(16) . . ?
O14 Mo5 O18 97.71(15) . . ?
O14 Mo5 O21 92.78(15) . . ?
O14 Mo5 O22 159.92(15) . 2_667 ?
O16 Mo5 O18 146.94(14) . . ?
O16 Mo5 O21 71.48(12) . . ?
O16 Mo5 O22 82.61(12) . 2_667 ?
O17 Mo5 O14 104.68(19) . . ?
O17 Mo5 O16 100.87(16) . . ?
O17 Mo5 O18 100.09(16) . . ?
O17 Mo5 O21 162.14(15) . . ?
O17 Mo5 O22 93.73(16) . 2_667 ?
O18 Mo5 O21 80.89(12) . . ?
O18 Mo5 O22 70.76(12) . 2_667 ?
O22 Mo5 O21 69.60(10) 2_667 . ?
O12 Mo6 O22 80.13(12) . . ?
O12 Mo6 O23 71.42(12) . . ?
O18 Mo6 O12 148.02(14) 2_667 . ?
O18 Mo6 O22 71.53(12) 2_667 . ?
O18 Mo6 O23 85.26(13) 2_667 . ?
O19 Mo6 O12 93.38(15) . . ?
O19 Mo6 O18 102.31(16) . 2_667 ?
O19 Mo6 O22 92.72(14) . . ?
O19 Mo6 O23 158.98(14) . . ?
O20 Mo6 O12 101.43(16) . . ?
O20 Mo6 O18 100.70(16) . 2_667 ?
O20 Mo6 O19 106.12(17) . . ?
O20 Mo6 O22 160.89(14) . . ?
O20 Mo6 O23 91.42(14) . . ?
O23 Mo6 O22 70.87(10) . . ?
O15 Ni1 O1W 172.17(15) . . ?
O15 Ni1 N1 97.84(15) . . ?
O15 Ni1 N2 87.23(14) . . ?
O15 Ni1 N3 84.94(15) . 2_566 ?
O25 Ni1 O1W 87.81(14) . . ?
O25 Ni1 O15 86.01(13) . . ?
O25 Ni1 N1 94.67(14) . . ?
O25 Ni1 N2 169.53(14) . . ?
O25 Ni1 N3 90.06(14) . 2_566 ?
N1 Ni1 O1W 87.46(16) . . ?
N2 Ni1 O1W 99.54(15) . . ?
N2 Ni1 N1 78.34(15) . . ?
N3 Ni1 O1W 90.26(15) 2_566 . ?
N3 Ni1 N1 174.66(16) 2_566 . ?
N3 Ni1 N2 97.30(14) 2_566 . ?
O6 Cr1 O6 180.00(19) 2_677 . ?
O7 Cr1 O6 84.85(12) 2_677 2_677 ?
O7 Cr1 O6 95.15(12) . 2_677 ?
O7 Cr1 O6 95.15(12) 2_677 . ?
O7 Cr1 O6 84.85(12) . . ?
O7 Cr1 O7 180.0 2_677 . ?
O7 Cr1 O8 84.72(12) 2_677 2_677 ?
O7 Cr1 O8 95.27(12) 2_677 . ?
O7 Cr1 O8 95.28(12) . 2_677 ?
O7 Cr1 O8 84.73(12) . . ?
O8 Cr1 O6 96.42(12) 2_677 2_677 ?
O8 Cr1 O6 83.57(12) 2_677 . ?
O8 Cr1 O6 83.58(12) . 2_677 ?
O8 Cr1 O6 96.43(12) . . ?
O8 Cr1 O8 180.0 . 2_677 ?
O21 Cr2 O21 180.0 2_667 . ?
O21 Cr2 O22 95.31(12) . . ?
O21 Cr2 O22 95.31(12) 2_667 2_667 ?
O21 Cr2 O22 84.69(12) 2_667 . ?
O21 Cr2 O22 84.70(12) . 2_667 ?
O21 Cr2 O23 95.25(12) 2_667 . ?
O21 Cr2 O23 84.75(12) 2_667 2_667 ?
O21 Cr2 O23 84.75(12) . . ?
O21 Cr2 O23 95.25(12) . 2_667 ?
O22 Cr2 O22 180.0 . 2_667 ?
O23 Cr2 O22 84.89(12) 2_667 2_667 ?
O23 Cr2 O22 84.89(12) . . ?
O23 Cr2 O22 95.11(12) . 2_667 ?
O23 Cr2 O22 95.11(12) 2_667 . ?
O23 Cr2 O23 180.00(19) . 2_667 ?
Ni1 O1W H1WA 109.9 . . ?
Ni1 O1W H1WB 111.7 . . ?
H1WA O1W H1WB 102.7 . . ?
Mo2 O3 Mo1 118.69(16) . . ?
Mo1 O6 Mo3 92.96(11) . 2_677 ?
Mo1 O6 H6 120.7 . . ?
Mo3 O6 H6 121.5 2_677 . ?
Cr1 O6 Mo1 102.09(12) . . ?
Cr1 O6 Mo3 100.98(12) . 2_677 ?
Cr1 O6 H6 114.5 . . ?
Mo1 O7 Mo2 92.54(11) . . ?
Mo1 O7 H7 121.4 . . ?
Mo2 O7 H7 121.0 . . ?
Cr1 O7 Mo1 101.80(12) . . ?
Cr1 O7 Mo2 102.30(13) . . ?
Cr1 O7 H7 113.8 . . ?
Mo2 O8 H8 120.7 . . ?
Mo3 O8 Mo2 94.14(11) . . ?
Mo3 O8 H8 119.1 . . ?
Cr1 O8 Mo2 103.35(13) . . ?
Cr1 O8 Mo3 105.04(13) . . ?
Cr1 O8 H8 111.9 . . ?
Mo2 O9 Mo3 118.72(15) . . ?
Mo3 O11 Mo1 120.44(16) . 2_677 ?
Mo4 O12 Mo6 116.85(15) . . ?
Mo4 O15 Ni1 157.7(2) . . ?
Mo4 O16 Mo5 118.07(15) . . ?
Mo6 O18 Mo5 121.70(16) 2_667 . ?
Mo4 O21 Mo5 92.48(10) . . ?
Mo4 O21 H21 121.6 . . ?
Mo5 O21 H21 120.6 . . ?
Cr2 O21 Mo4 102.04(13) . . ?
Cr2 O21 Mo5 103.24(12) . . ?
Cr2 O21 H21 113.3 . . ?
Mo5 O22 Mo6 91.54(11) 2_667 . ?
Mo5 O22 H22 121.1 2_667 . ?
Mo6 O22 H22 122.7 . . ?
Cr2 O22 Mo5 102.46(12) . 2_667 ?
Cr2 O22 Mo6 100.32(12) . . ?
Cr2 O22 H22 114.3 . . ?
Mo4 O23 H23 120.7 . . ?
Mo6 O23 Mo4 94.77(11) . . ?
Mo6 O23 H23 119.0 . . ?
Cr2 O23 Mo4 101.71(13) . . ?
Cr2 O23 Mo6 103.83(12) . . ?
Cr2 O23 H23 113.6 . . ?
C12 O24 C11 110.3(5) . . ?
Mo3 O25 Ni1 174.7(2) . . ?
C1 N1 Ni1 125.5(3) . . ?
C1 N1 C5 117.5(4) . . ?
C5 N1 Ni1 116.2(3) . . ?
N3 N2 Ni1 135.7(3) . . ?
C6 N2 Ni1 114.5(3) . . ?
C6 N2 N3 107.9(4) . . ?
N2 N3 Ni1 124.8(3) . 2_566 ?
C7 N3 Ni1 128.2(3) . 2_566 ?
C7 N3 N2 106.7(4) . . ?
C6 N4 C8 128.5(4) . . ?
C7 N4 C6 105.1(4) . . ?
C7 N4 C8 126.0(4) . . ?
C9 N5 H5 108.2 . . ?
C9 N5 C13 107.4(4) . . ?
C10 N5 H5 108.2 . . ?
C10 N5 C9 114.5(5) . . ?
C10 N5 C13 110.2(4) . . ?
C13 N5 H5 108.2 . . ?
N1 C1 H1 118.5 . . ?
N1 C1 C2 122.9(5) . . ?
C2 C1 H1 118.5 . . ?
C1 C2 H2 120.5 . . ?
C1 C2 C3 119.0(5) . . ?
C3 C2 H2 120.5 . . ?
C2 C3 H3 120.5 . . ?
C2 C3 C4 119.1(5) . . ?
C4 C3 H3 120.5 . . ?
C3 C4 H4 120.6 . . ?
C5 C4 C3 118.7(5) . . ?
C5 C4 H4 120.6 . . ?
N1 C5 C4 122.8(4) . . ?
N1 C5 C6 110.9(4) . . ?
C4 C5 C6 126.2(4) . . ?
N2 C6 N4 109.5(4) . . ?
N2 C6 C5 118.9(4) . . ?
N4 C6 C5 131.6(4) . . ?
N3 C7 N4 110.8(4) . . ?
N3 C7 H7A 124.6 . . ?
N4 C7 H7A 124.6 . . ?
N4 C8 H8A 109.6 . . ?
N4 C8 H8B 109.6 . . ?
N4 C8 C9 110.2(4) . . ?
H8A C8 H8B 108.1 . . ?
C9 C8 H8A 109.6 . . ?
C9 C8 H8B 109.6 . . ?
N5 C9 C8 112.1(4) . . ?
N5 C9 H9A 109.2 . . ?
N5 C9 H9B 109.2 . . ?
C8 C9 H9A 109.2 . . ?
C8 C9 H9B 109.2 . . ?
H9A C9 H9B 107.9 . . ?
N5 C10 H10A 109.5 . . ?
N5 C10 H10B 109.5 . . ?
N5 C10 C11 110.6(5) . . ?
H10A C10 H10B 108.1 . . ?
C11 C10 H10A 109.5 . . ?
C11 C10 H10B 109.5 . . ?
O24 C11 C10 110.0(5) . . ?
O24 C11 H11A 109.7 . . ?
O24 C11 H11B 109.7 . . ?
C10 C11 H11A 109.7 . . ?
C10 C11 H11B 109.7 . . ?
H11A C11 H11B 108.2 . . ?
O24 C12 H12A 109.2 . . ?
O24 C12 H12B 109.2 . . ?
O24 C12 C13 112.1(6) . . ?
H12A C12 H12B 107.9 . . ?
C13 C12 H12A 109.2 . . ?
C13 C12 H12B 109.2 . . ?
N5 C13 C12 110.2(5) . . ?
N5 C13 H13A 109.6 . . ?
N5 C13 H13B 109.6 . . ?
C12 C13 H13A 109.6 . . ?
C12 C13 H13B 109.6 . . ?
H13A C13 H13B 108.1 . . ?
H2WA O2W H2WB 104.5 . . ?
H3WA O3W H3WB 106.2 . . ?
H4WA O4W H4WB 101.3 . . ?
H5WA O5W H5WB 104.4 . . ?
H6WA O6W H6WB 100.7 . . ?
H7WA O7W H7WB 109.3 . . ?

loop_
_geom_bond_atom_site_label_1
_geom_bond_atom_site_label_2
_geom_bond_distance
_geom_bond_site_symmetry_2
_geom_bond_publ_flag
Mo1 O3 1.953(3) . ?
Mo1 O4 1.703(3) . ?
Mo1 O5 1.710(3) . ?
Mo1 O6 2.275(3) . ?
Mo1 O7 2.299(3) . ?
Mo1 O11 1.937(3) 2_677 ?
Mo2 O1 1.685(4) . ?
Mo2 O2 1.710(3) . ?
Mo2 O3 1.948(3) . ?
Mo2 O7 2.346(3) . ?
Mo2 O8 2.307(3) . ?
Mo2 O9 1.925(3) . ?
Mo3 O6 2.343(3) 2_677 ?
Mo3 O8 2.234(3) . ?
Mo3 O9 1.939(3) . ?
Mo3 O10 1.686(3) . ?
Mo3 O11 1.922(3) . ?
Mo3 O25 1.723(3) . ?
Mo4 O12 1.939(3) . ?
Mo4 O13 1.702(3) . ?
Mo4 O15 1.719(3) . ?
Mo4 O16 1.927(3) . ?
Mo4 O21 2.267(3) . ?
Mo4 O23 2.263(3) . ?
Mo5 O14 1.699(4) . ?
Mo5 O16 1.941(3) . ?
Mo5 O17 1.695(4) . ?
Mo5 O18 1.955(3) . ?
Mo5 O21 2.325(3) . ?
Mo5 O22 2.324(3) 2_667 ?
Mo6 O12 1.965(3) . ?
Mo6 O18 1.875(3) 2_667 ?
Mo6 O19 1.725(3) . ?
Mo6 O20 1.704(3) . ?
Mo6 O22 2.345(3) . ?
Mo6 O23 2.255(3) . ?
Ni1 O1W 2.103(4) . ?
Ni1 O15 2.032(3) . ?
Ni1 O25 2.019(3) . ?
Ni1 N1 2.083(4) . ?
Ni1 N2 2.044(4) . ?
Ni1 N3 2.037(4) 2_566 ?
Cr1 O6 1.982(3) . ?
Cr1 O6 1.982(3) 2_677 ?
Cr1 O7 1.966(3) . ?
Cr1 O7 1.966(3) 2_677 ?
Cr1 O8 1.976(3) . ?
Cr1 O8 1.976(3) 2_677 ?
Cr2 O21 1.956(3) 2_667 ?
Cr2 O21 1.956(3) . ?
Cr2 O22 1.982(3) 2_667 ?
Cr2 O22 1.982(3) . ?
Cr2 O23 1.971(3) 2_667 ?
Cr2 O23 1.971(3) . ?
O1W H1WA 0.8705 . ?
O1W H1WB 0.8721 . ?
O6 H6 0.8502 . ?
O7 H7 0.8499 . ?
O8 H8 0.8503 . ?
O21 H21 0.8501 . ?
O22 H22 0.8499 . ?
O23 H23 0.8500 . ?
O24 C11 1.435(8) . ?
O24 C12 1.385(8) . ?
N1 C1 1.338(6) . ?
N1 C5 1.345(6) . ?
N2 N3 1.367(5) . ?
N2 C6 1.305(6) . ?
N3 C7 1.298(6) . ?
N4 C6 1.353(6) . ?
N4 C7 1.347(6) . ?
N4 C8 1.459(6) . ?
N5 H5 0.9800 . ?
N5 C9 1.495(6) . ?
N5 C10 1.476(7) . ?
N5 C13 1.502(7) . ?
C1 H1 0.9300 . ?
C1 C2 1.367(7) . ?
C2 H2 0.9300 . ?
C2 C3 1.374(8) . ?
C3 H3 0.9300 . ?
C3 C4 1.376(7) . ?
C4 H4 0.9300 . ?
C4 C5 1.371(7) . ?
C5 C6 1.480(6) . ?
C7 H7A 0.9300 . ?
C8 H8A 0.9700 . ?
C8 H8B 0.9700 . ?
C8 C9 1.507(7) . ?
C9 H9A 0.9700 . ?
C9 H9B 0.9700 . ?
C10 H10A 0.9700 . ?
C10 H10B 0.9700 . ?
C10 C11 1.500(8) . ?
C11 H11A 0.9700 . ?
C11 H11B 0.9700 . ?
C12 H12A 0.9700 . ?
C12 H12B 0.9700 . ?
C12 C13 1.527(8) . ?
C13 H13A 0.9700 . ?
C13 H13B 0.9700 . ?
O2W H2WA 0.8501 . ?
O2W H2WB 0.8502 . ?
O3W H3WA 0.8498 . ?
O3W H3WB 0.8815 . ?
O4W H4WA 0.8967 . ?
O4W H4WB 0.8504 . ?
O5W H5WA 0.8504 . ?
O5W H5WB 0.8504 . ?
O6W H6WA 0.8501 . ?
O6W H6WB 0.8712 . ?
O7W H7WA 0.8610 . ?
O7W H7WB 0.8596 . ?

loop_
_geom_torsion_atom_site_label_1
_geom_torsion_atom_site_label_2
_geom_torsion_atom_site_label_3
_geom_torsion_atom_site_label_4
_geom_torsion
_geom_torsion_site_symmetry_1
_geom_torsion_site_symmetry_2
_geom_torsion_site_symmetry_3
_geom_torsion_site_symmetry_4
_geom_torsion_publ_flag
Ni1 N1 C1 C2 -167.7(5) . . . . ?
Ni1 N1 C5 C4 169.0(4) . . . . ?
Ni1 N1 C5 C6 -8.4(5) . . . . ?
Ni1 N2 N3 Ni1 20.8(6) . . . 2_566 ?
Ni1 N2 N3 C7 -164.0(4) . . . . ?
Ni1 N2 C6 N4 167.9(3) . . . . ?
Ni1 N2 C6 C5 -10.1(5) . . . . ?
Ni1 N3 C7 N4 175.8(3) 2_566 . . . ?
O12 Mo4 O15 Ni1 -91.7(5) . . . . ?
O13 Mo4 O15 Ni1 10.9(6) . . . . ?
O16 Mo4 O15 Ni1 111.7(5) . . . . ?
O21 Mo4 O15 Ni1 -175.7(5) . . . . ?
O23 Mo4 O15 Ni1 -151.4(4) . . . . ?
O24 C12 C13 N5 54.8(7) . . . . ?
N1 C1 C2 C3 -1.3(9) . . . . ?
N1 C5 C6 N2 12.3(6) . . . . ?
N1 C5 C6 N4 -165.1(5) . . . . ?
N2 N3 C7 N4 0.9(6) . . . . ?
N3 N2 C6 N4 0.9(5) . . . . ?
N3 N2 C6 C5 -177.0(4) . . . . ?
N4 C8 C9 N5 -175.3(5) . . . . ?
N5 C10 C11 O24 -59.6(7) . . . . ?
C1 N1 C5 C4 -1.0(7) . . . . ?
C1 N1 C5 C6 -178.5(4) . . . . ?
C1 C2 C3 C4 1.0(10) . . . . ?
C2 C3 C4 C5 -0.7(9) . . . . ?
C3 C4 C5 N1 0.7(8) . . . . ?
C3 C4 C5 C6 177.8(5) . . . . ?
C4 C5 C6 N2 -165.0(5) . . . . ?
C4 C5 C6 N4 17.5(8) . . . . ?
C5 N1 C1 C2 1.3(8) . . . . ?
C6 N2 N3 Ni1 -176.3(3) . . . 2_566 ?
C6 N2 N3 C7 -1.1(5) . . . . ?
C6 N4 C7 N3 -0.3(6) . . . . ?
C6 N4 C8 C9 148.3(5) . . . . ?
C7 N4 C6 N2 -0.4(5) . . . . ?
C7 N4 C6 C5 177.2(5) . . . . ?
C7 N4 C8 C9 -22.7(8) . . . . ?
C8 N4 C6 N2 -172.8(5) . . . . ?
C8 N4 C6 C5 4.8(9) . . . . ?
C8 N4 C7 N3 172.3(5) . . . . ?
C9 N5 C10 C11 175.2(5) . . . . ?
C9 N5 C13 C12 -175.9(5) . . . . ?
C10 N5 C9 C8 63.9(6) . . . . ?
C10 N5 C13 C12 -50.6(7) . . . . ?
C11 O24 C12 C13 -60.6(7) . . . . ?
C12 O24 C11 C10 62.7(7) . . . . ?
C13 N5 C9 C8 -173.4(5) . . . . ?
C13 N5 C10 C11 54.0(6) . . . . ?
